data_7712191
loop_
_publ_author_name
'Golub, Igor E.'
'Heere, Michael'
'Gounaris, Volodia'
'Li, Xiao'
'Steenhaut, Timothy'
'Wang, Jian'
'Robeyns, Koen'
'Li, Hai-Wen'
'Dovgaliuk, Iurii'
'Ikeda, Kazutaka'
'Hautier, Geoffroy'
'Filinchuk, Yaroslav'

_publ_section_title
;
 Structural insight into the magnesium borohydride - ethylenediamine
 solid-state Mg-ion electrolyte system.
;
_journal_issue 8
_journal_name_full 'Dalton transactions (Cambridge, England : 2003)'
_journal_page_first 2404
_journal_page_last 2411
_journal_paper_doi 10.1039/d2dt03567g
_journal_volume 52
_journal_year 2023
_chemical_formula_moiety 'C10 H56 B4 Mg3 N10, 2(C H16 B3 Mg N)'
_chemical_formula_sum 'C12 H88 B10 Mg5 N12'
_chemical_formula_weight 630.59
_space_group_crystal_system triclinic
_space_group_IT_number 2
_space_group_name_Hall '-P 1'
_space_group_name_H-M_alt 'P -1'
_atom_sites_solution_hydrogens mixed
_atom_sites_solution_primary direct
_audit_creation_method SHELXL-2014/7
_audit_update_record
;
2023-01-24 deposited with the CCDC.	2023-01-25 downloaded from the CCDC.
;
_cell_angle_alpha 99.432(13)
_cell_angle_beta 103.986(12)
_cell_angle_gamma 90.464(13)
_cell_formula_units_Z 1
_cell_length_a 7.1569(10)
_cell_length_b 12.192(2)
_cell_length_c 12.5351(17)
_cell_measurement_reflns_used 407
_cell_measurement_temperature 100(2)
_cell_measurement_theta_max 21.0510
_cell_measurement_theta_min 2.4610
_cell_volume 1045.7(3)
_computing_cell_refinement
;
CrysAlisPro, Agilent Technologies,
Version 1.171.37.35 (release 13-08-2014 CrysAlis171 .NET)
(compiled Aug 13 2014,18:06:01)
;
_computing_data_collection 'SNBL Pilatus control'
_computing_data_reduction
;
CrysAlisPro, Agilent Technologies,
Version 1.171.37.35 (release 13-08-2014 CrysAlis171 .NET)
(compiled Aug 13 2014,18:06:01)
;
_computing_molecular_graphics 'MERCURY (Macrae et al., 2008)'
_computing_publication_material
;
'MERCURY (Macrae et al., 2008), Platon (Spek, 2009)'
;
_computing_structure_refinement 'SHELXL-2018/3 (Sheldrick, 2018)'
_computing_structure_solution 'SHELXS (Sheldrick, 2015)'
_diffrn_ambient_temperature 100(2)
_diffrn_measured_fraction_theta_full 0.977
_diffrn_measured_fraction_theta_max 0.977
_diffrn_measurement_device_type 'pilatus 2M'
_diffrn_measurement_method
;
'360 images, \D\F 1.0\% '
'360 images, \D\F 1.0\% (2nd orientation)'
;
_diffrn_radiation_monochromator Si(111)
_diffrn_radiation_source synchrotron
_diffrn_radiation_type synchrotron
_diffrn_radiation_wavelength 0.798
_diffrn_reflns_av_R_equivalents 0.1672
_diffrn_reflns_av_unetI/netI 0.1332
_diffrn_reflns_Laue_measured_fraction_full 0.977
_diffrn_reflns_Laue_measured_fraction_max 0.977
_diffrn_reflns_limit_h_max 7
_diffrn_reflns_limit_h_min -7
_diffrn_reflns_limit_k_max 13
_diffrn_reflns_limit_k_min -13
_diffrn_reflns_limit_l_max 13
_diffrn_reflns_limit_l_min -13
_diffrn_reflns_number 11689
_diffrn_reflns_point_group_measured_fraction_full 0.977
_diffrn_reflns_point_group_measured_fraction_max 0.977
_diffrn_reflns_theta_full 25.426
_diffrn_reflns_theta_max 25.426
_diffrn_reflns_theta_min 1.904
_exptl_absorpt_coefficient_mu 0.158
_exptl_absorpt_correction_T_max 1.00000
_exptl_absorpt_correction_T_min 0.97882
_exptl_absorpt_correction_type multi-scan
_exptl_absorpt_process_details
;
CrysAlisPro, Agilent Technologies,
Version 1.171.37.35 (release 13-08-2014 CrysAlis171 .NET)
(compiled Aug 13 2014,18:06:01)
Empirical absorption correction using spherical harmonics,
 implemented in SCALE3 ABSPACK scaling algorithm.
;
_exptl_crystal_colour colourless
_exptl_crystal_density_diffrn 1.001
_exptl_crystal_description block
_exptl_crystal_F_000 354
_exptl_crystal_size_max 0.02
_exptl_crystal_size_mid 0.02
_exptl_crystal_size_min 0.02
_refine_diff_density_max 0.517
_refine_diff_density_min -0.331
_refine_diff_density_rms 0.074
_refine_ls_extinction_method none
_refine_ls_goodness_of_fit_ref 1.112
_refine_ls_hydrogen_treatment mixed
_refine_ls_matrix_type full
_refine_ls_number_parameters 238
_refine_ls_number_reflns 2675
_refine_ls_number_restraints 105
_refine_ls_restrained_S_all 1.093
_refine_ls_R_factor_all 0.1660
_refine_ls_R_factor_gt 0.0960
_refine_ls_shift/su_max 0.000
_refine_ls_shift/su_mean 0.000
_refine_ls_structure_factor_coef Fsqd
_refine_ls_weighting_details 'w=1/[\s^2^(Fo^2^)+(0.0741P)^2^+1.0000P] where P=(Fo^2^+2Fc^2^)/3'
_refine_ls_weighting_scheme calc
_refine_ls_wR_factor_gt 0.1873
_refine_ls_wR_factor_ref 0.2102
_reflns_Friedel_coverage 0.000
_reflns_number_gt 1465
_reflns_number_total 2675
_reflns_threshold_expression 'I > 2\s(I)'
_cod_data_source_file d2dt03567g2.cif
_cod_data_source_block E4_sc5p
_cod_depositor_comments 'Adding full bibliography for 7712191--7712192.cif.'
_cod_database_code 7712191
_shelx_shelxl_version_number 2014/7
_shelx_space_group_comment
;
The symmetry employed for this shelxl refinement is uniquely defined
by the following loop, which should always be used as a source of
symmetry information in preference to the above space-group names.
They are only intended as comments.
;

loop_
_space_group_symop_operation_xyz
'x, y, z'
'-x, -y, -z'

loop_
_atom_site_label
_atom_site_type_symbol
_atom_site_fract_x
_atom_site_fract_y
_atom_site_fract_z
_atom_site_U_iso_or_equiv
_atom_site_adp_type
_atom_site_occupancy
_atom_site_site_symmetry_order
_atom_site_calc_flag
_atom_site_refinement_flags_posn
_atom_site_refinement_flags_adp
_atom_site_refinement_flags_occupancy
_atom_site_disorder_assembly
_atom_site_disorder_group
Mg1 Mg 0.5000 0.5000 0.0000 0.0504(10) Uani 1 2 d S . P . .
N2 N 0.4838(7) 0.3403(5) -0.1071(4) 0.0435(16) Uani 1 1 d . . . . .
H2A H 0.3702 0.3053 -0.1156 0.052 Uiso 1 1 calc R U . . .
H2B H 0.4966 0.3495 -0.1740 0.052 Uiso 1 1 calc R U . . .
C3 C 0.6411(10) 0.2742(6) -0.0543(6) 0.050(2) Uani 1 1 d . . . . .
H3A H 0.6671 0.2148 -0.1097 0.061 Uiso 1 1 calc R U . . .
H3B H 0.6035 0.2410 0.0031 0.061 Uiso 1 1 calc R U . . .
C4 C 0.8188(9) 0.3492(6) -0.0037(6) 0.048(2) Uani 1 1 d . . . . .
H4A H 0.9214 0.3080 0.0352 0.058 Uiso 1 1 calc R U . . .
H4B H 0.8625 0.3781 -0.0616 0.058 Uiso 1 1 calc R U . . .
N5 N 0.7700(7) 0.4401(5) 0.0740(5) 0.0479(16) Uani 1 1 d . . . . .
H5A H 0.8608 0.4948 0.0912 0.058 Uiso 1 1 calc R U . . .
H5B H 0.7638 0.4163 0.1366 0.058 Uiso 1 1 calc R U . . .
Mg11 Mg 0.2543(3) 0.2662(2) 0.26106(18) 0.0433(7) Uani 1 1 d . . . . .
N12 N 0.1935(7) 0.1332(5) 0.1192(4) 0.0467(17) Uani 1 1 d . . . . .
H12A H 0.0911 0.0917 0.1200 0.056 Uiso 1 1 calc R U . . .
H12B H 0.1675 0.1614 0.0564 0.056 Uiso 1 1 calc R U . . .
C13 C 0.3634(10) 0.0640(6) 0.1243(6) 0.050(2) Uani 1 1 d . . . . .
H13A H 0.4622 0.1011 0.1000 0.060 Uiso 1 1 calc R U . . .
H13B H 0.3270 -0.0072 0.0755 0.060 Uiso 1 1 calc R U . . .
C14 C 0.4394(10) 0.0467(6) 0.2432(6) 0.049(2) Uani 1 1 d . . . . .
H14A H 0.3469 0.0010 0.2640 0.059 Uiso 1 1 calc R U . . .
H14B H 0.5591 0.0085 0.2503 0.059 Uiso 1 1 calc R U . . .
N15 N 0.4731(7) 0.1558(5) 0.3177(4) 0.0495(17) Uani 1 1 d . . . . .
H15A H 0.5881 0.1853 0.3193 0.059 Uiso 1 1 calc R U . . .
H15B H 0.4728 0.1468 0.3867 0.059 Uiso 1 1 calc R U . . .
N16 N 0.3095(7) 0.3917(5) 0.4099(4) 0.0447(16) Uani 1 1 d . . . . .
H16A H 0.2150 0.4389 0.4006 0.054 Uiso 1 1 calc R U . . .
H16B H 0.2986 0.3579 0.4660 0.054 Uiso 1 1 calc R U . . .
C17 C 0.4935(9) 0.4589(6) 0.4466(5) 0.046(2) Uani 1 1 d . . . . .
H17A H 0.5068 0.4993 0.3881 0.055 Uiso 1 1 calc R U . . .
H17B H 0.5995 0.4095 0.4584 0.055 Uiso 1 1 calc R U . . .
B18 B -0.0705(11) 0.2166(8) 0.2850(7) 0.051(3) Uani 1 1 d D . . . .
H18A H -0.029(7) 0.280(3) 0.236(4) 0.076 Uiso 1 1 d D U . . .
H18B H 0.066(5) 0.177(4) 0.325(4) 0.076 Uiso 1 1 d D U . . .
H18C H -0.170(6) 0.149(3) 0.224(3) 0.076 Uiso 1 1 d D U . . .
H18D H -0.143(7) 0.260(4) 0.350(4) 0.076 Uiso 1 1 d D U . . .
B19 B 0.3489(11) 0.3962(8) 0.1473(7) 0.054(3) Uani 1 1 d D . . . .
H19A H 0.210(5) 0.394(4) 0.172(4) 0.081 Uiso 1 1 d D U . . .
H19B H 0.446(6) 0.337(4) 0.189(4) 0.081 Uiso 1 1 d D U . . .
H19C H 0.324(7) 0.374(4) 0.056(3) 0.081 Uiso 1 1 d D U . . .
H19D H 0.417(7) 0.482(3) 0.176(4) 0.081 Uiso 1 1 d D U . . .
Mg21 Mg -0.0519(3) 0.2317(2) 0.66737(18) 0.0459(8) Uani 1 1 d . . . . .
N22 N 0.0931(7) 0.1476(5) 0.5538(4) 0.0440(16) Uani 1 1 d . . . . .
H22A H 0.0469 0.1717 0.4896 0.053 Uiso 1 1 calc R U . . .
H22B H 0.2156 0.1730 0.5778 0.053 Uiso 1 1 calc R U . . .
C23 C 0.0981(9) 0.0254(6) 0.5249(6) 0.0439(19) Uani 1 1 d . . . . .
H23A H 0.1776 0.0072 0.4723 0.053 Uiso 1 1 calc R U . . .
H23B H 0.1555 -0.0049 0.5915 0.053 Uiso 1 1 calc R U . . .
B24 B 0.0643(11) 0.1402(7) 0.8281(6) 0.044(2) Uani 1 1 d D . . . .
H24A H 0.049(7) 0.232(3) 0.836(4) 0.066 Uiso 1 1 d D U . . .
H24B H 0.001(6) 0.099(4) 0.742(3) 0.066 Uiso 1 1 d D U . . .
H24C H -0.009(6) 0.108(4) 0.886(3) 0.066 Uiso 1 1 d D U . . .
H24D H 0.220(5) 0.124(4) 0.851(4) 0.066 Uiso 1 1 d D U . . .
B25 B -0.4018(11) 0.2067(8) 0.6100(7) 0.051(3) Uani 1 1 d D . . . .
H25A H -0.315(6) 0.217(4) 0.696(3) 0.076 Uiso 1 1 d D U . . .
H25B H -0.307(6) 0.215(4) 0.554(4) 0.076 Uiso 1 1 d D U . . .
H25C H -0.475(6) 0.124(3) 0.586(4) 0.076 Uiso 1 1 d D U . . .
H25D H -0.508(6) 0.270(3) 0.601(4) 0.076 Uiso 1 1 d D U . . .
B26 B 0.0468(12) 0.4096(7) 0.6673(7) 0.050(2) Uani 1 1 d D . . . .
H26A H -0.032(6) 0.370(4) 0.575(3) 0.075 Uiso 1 1 d D U . . .
H26B H 0.177(6) 0.357(4) 0.699(4) 0.075 Uiso 1 1 d D U . . .
H26C H -0.064(6) 0.405(4) 0.723(4) 0.075 Uiso 1 1 d D U . . .
H26D H 0.096(6) 0.502(3) 0.673(4) 0.075 Uiso 1 1 d D U . . .

loop_
_atom_site_aniso_label
_atom_site_aniso_U_11
_atom_site_aniso_U_22
_atom_site_aniso_U_33
_atom_site_aniso_U_23
_atom_site_aniso_U_13
_atom_site_aniso_U_12
Mg1 0.0315(19) 0.066(3) 0.048(2) 0.0196(19) -0.0070(16) -0.0079(17)
N2 0.028(3) 0.068(4) 0.035(3) 0.029(3) -0.005(3) -0.012(3)
C3 0.051(5) 0.064(5) 0.038(4) 0.025(4) 0.004(4) -0.001(4)
C4 0.031(4) 0.063(5) 0.048(5) 0.020(4) -0.003(4) 0.001(4)
N5 0.032(3) 0.064(4) 0.044(4) 0.015(3) -0.002(3) -0.008(3)
Mg11 0.0293(13) 0.0639(18) 0.0364(14) 0.0262(12) -0.0035(11) -0.0123(12)
N12 0.031(3) 0.070(4) 0.042(4) 0.034(3) 0.000(3) -0.009(3)
C13 0.040(4) 0.064(6) 0.053(5) 0.024(4) 0.014(4) -0.002(4)
C14 0.046(4) 0.059(6) 0.046(5) 0.027(4) 0.006(4) -0.007(4)
N15 0.032(3) 0.079(5) 0.038(4) 0.033(4) -0.003(3) -0.007(3)
N16 0.026(3) 0.068(4) 0.041(3) 0.026(3) 0.000(3) -0.012(3)
C17 0.033(4) 0.063(5) 0.041(4) 0.024(4) -0.002(4) -0.014(4)
B18 0.028(4) 0.076(7) 0.047(5) 0.024(5) -0.003(4) -0.011(4)
B19 0.041(5) 0.080(7) 0.046(5) 0.033(5) 0.006(4) -0.014(5)
Mg21 0.0345(13) 0.0612(18) 0.0384(15) 0.0217(13) -0.0062(11) -0.0100(12)
N22 0.034(3) 0.053(4) 0.041(4) 0.020(3) -0.006(3) -0.003(3)
C23 0.032(4) 0.059(6) 0.037(4) 0.012(4) 0.000(3) -0.001(4)
B24 0.036(5) 0.062(6) 0.030(5) 0.014(4) -0.007(4) -0.001(4)
B25 0.036(5) 0.073(7) 0.042(5) 0.030(5) -0.006(4) -0.009(4)
B26 0.044(5) 0.056(6) 0.046(5) 0.017(5) -0.002(4) -0.003(4)

loop_
_atom_type_symbol
_atom_type_description
_atom_type_scat_dispersion_real
_atom_type_scat_dispersion_imag
_atom_type_scat_source
C C 0.0040 0.0020 'International Tables Vol C Tables 4.2.6.8 and 6.1.1.4'
H H 0.0000 0.0000 'International Tables Vol C Tables 4.2.6.8 and 6.1.1.4'
B B 0.0020 0.0010 'International Tables Vol C Tables 4.2.6.8 and 6.1.1.4'
N N 0.0080 0.0040 'International Tables Vol C Tables 4.2.6.8 and 6.1.1.4'
Mg Mg 0.0620 0.0470 'International Tables Vol C Tables 4.2.6.8 and 6.1.1.4'

loop_
_geom_angle_atom_site_label_1
_geom_angle_atom_site_label_2
_geom_angle_atom_site_label_3
_geom_angle
_geom_angle_site_symmetry_1
_geom_angle_site_symmetry_3
_geom_angle_publ_flag
N5 Mg1 N5 180.0 2_665 . ?
N5 Mg1 N2 80.3(2) 2_665 2_665 ?
N5 Mg1 N2 99.7(2) . 2_665 ?
N5 Mg1 N2 99.7(2) 2_665 . ?
N5 Mg1 N2 80.3(2) . . ?
N2 Mg1 N2 180.0 2_665 . ?
N5 Mg1 B19 86.6(2) 2_665 2_665 ?
N5 Mg1 B19 93.4(2) . 2_665 ?
N2 Mg1 B19 89.0(2) 2_665 2_665 ?
N2 Mg1 B19 91.0(2) . 2_665 ?
N5 Mg1 B19 93.4(2) 2_665 . ?
N5 Mg1 B19 86.6(2) . . ?
N2 Mg1 B19 91.0(2) 2_665 . ?
N2 Mg1 B19 89.0(2) . . ?
B19 Mg1 B19 180.0(3) 2_665 . ?
N5 Mg1 H19C 85.5(12) 2_665 . ?
N5 Mg1 H19C 94.5(12) . . ?
N2 Mg1 H19C 109.9(10) 2_665 . ?
N2 Mg1 H19C 70.1(10) . . ?
B19 Mg1 H19C 157.9(9) 2_665 . ?
B19 Mg1 H19C 22.1(9) . . ?
C3 N2 Mg1 108.0(4) . . ?
C3 N2 H2A 110.1 . . ?
Mg1 N2 H2A 110.1 . . ?
C3 N2 H2B 110.1 . . ?
Mg1 N2 H2B 110.1 . . ?
H2A N2 H2B 108.4 . . ?
N2 C3 C4 109.0(6) . . ?
N2 C3 H3A 109.9 . . ?
C4 C3 H3A 109.9 . . ?
N2 C3 H3B 109.9 . . ?
C4 C3 H3B 109.9 . . ?
H3A C3 H3B 108.3 . . ?
N5 C4 C3 107.9(6) . . ?
N5 C4 H4A 110.1 . . ?
C3 C4 H4A 110.1 . . ?
N5 C4 H4B 110.1 . . ?
C3 C4 H4B 110.1 . . ?
H4A C4 H4B 108.4 . . ?
C4 N5 Mg1 109.4(4) . . ?
C4 N5 H5A 109.8 . . ?
Mg1 N5 H5A 109.8 . . ?
C4 N5 H5B 109.8 . . ?
Mg1 N5 H5B 109.8 . . ?
H5A N5 H5B 108.2 . . ?
N15 Mg11 N12 80.0(2) . . ?
N15 Mg11 N16 98.4(2) . . ?
N12 Mg11 N16 176.1(2) . . ?
N15 Mg11 B19 114.1(3) . . ?
N12 Mg11 B19 91.0(3) . . ?
N16 Mg11 B19 92.9(3) . . ?
N15 Mg11 B18 114.4(3) . . ?
N12 Mg11 B18 86.1(3) . . ?
N16 Mg11 B18 91.3(3) . . ?
B19 Mg11 B18 130.0(3) . . ?
N15 Mg11 H18A 140.3(10) . . ?
N12 Mg11 H18A 87.3(14) . . ?
N16 Mg11 H18A 91.7(14) . . ?
B19 Mg11 H18A 103.5(10) . . ?
B18 Mg11 H18A 26.6(9) . . ?
N15 Mg11 H18B 88.0(9) . . ?
N12 Mg11 H18B 86.1(13) . . ?
N16 Mg11 H18B 90.2(13) . . ?
B19 Mg11 H18B 156.9(9) . . ?
B18 Mg11 H18B 26.9(9) . . ?
H18A Mg11 H18B 53.5(17) . . ?
N15 Mg11 H19A 140.2(10) . . ?
N12 Mg11 H19A 96.5(13) . . ?
N16 Mg11 H19A 87.1(13) . . ?
B19 Mg11 H19A 26.1(9) . . ?
B18 Mg11 H19A 104.8(10) . . ?
H18A Mg11 H19A 78.3(14) . . ?
H18B Mg11 H19A 131.6(13) . . ?
N15 Mg11 H19B 87.9(10) . . ?
N12 Mg11 H19B 88.1(14) . . ?
N16 Mg11 H19B 95.5(14) . . ?
B19 Mg11 H19B 26.2(9) . . ?
B18 Mg11 H19B 155.4(10) . . ?
H18A Mg11 H19B 129.3(13) . . ?
H18B Mg11 H19B 173.4(18) . . ?
H19A Mg11 H19B 52.3(17) . . ?
C13 N12 Mg11 109.0(4) . . ?
C13 N12 H12A 109.9 . . ?
Mg11 N12 H12A 109.9 . . ?
C13 N12 H12B 109.9 . . ?
Mg11 N12 H12B 109.9 . . ?
H12A N12 H12B 108.3 . . ?
N12 C13 C14 108.3(6) . . ?
N12 C13 H13A 110.0 . . ?
C14 C13 H13A 110.0 . . ?
N12 C13 H13B 110.0 . . ?
C14 C13 H13B 110.0 . . ?
H13A C13 H13B 108.4 . . ?
N15 C14 C13 109.2(6) . . ?
N15 C14 H14A 109.8 . . ?
C13 C14 H14A 109.8 . . ?
N15 C14 H14B 109.8 . . ?
C13 C14 H14B 109.8 . . ?
H14A C14 H14B 108.3 . . ?
C14 N15 Mg11 110.6(4) . . ?
C14 N15 H15A 109.5 . . ?
Mg11 N15 H15A 109.5 . . ?
C14 N15 H15B 109.5 . . ?
Mg11 N15 H15B 109.5 . . ?
H15A N15 H15B 108.1 . . ?
C17 N16 Mg11 120.2(4) . . ?
C17 N16 H16A 107.3 . . ?
Mg11 N16 H16A 107.3 . . ?
C17 N16 H16B 107.3 . . ?
Mg11 N16 H16B 107.3 . . ?
H16A N16 H16B 106.9 . . ?
N16 C17 C17 112.4(7) . 2_666 ?
N16 C17 H17A 109.1 . . ?
C17 C17 H17A 109.1 2_666 . ?
N16 C17 H17B 109.1 . . ?
C17 C17 H17B 109.1 2_666 . ?
H17A C17 H17B 107.9 . . ?
Mg11 B18 H18A 51(2) . . ?
Mg11 B18 H18B 57(2) . . ?
H18A B18 H18B 108.1(19) . . ?
Mg11 B18 H18C 122(2) . . ?
H18A B18 H18C 108.2(19) . . ?
H18B B18 H18C 108.2(19) . . ?
Mg11 B18 H18D 127(2) . . ?
H18A B18 H18D 109.5(19) . . ?
H18B B18 H18D 111.3(19) . . ?
H18C B18 H18D 111.4(19) . . ?
Mg11 B19 Mg1 166.6(4) . . ?
Mg11 B19 H19A 54(3) . . ?
Mg1 B19 H19A 136(3) . . ?
Mg11 B19 H19B 55(2) . . ?
Mg1 B19 H19B 114(3) . . ?
H19A B19 H19B 109.4(19) . . ?
Mg11 B19 H19C 122(3) . . ?
Mg1 B19 H19C 51(2) . . ?
H19A B19 H19C 110(2) . . ?
H19B B19 H19C 109.9(19) . . ?
Mg11 B19 H19D 129(3) . . ?
Mg1 B19 H19D 60(2) . . ?
H19A B19 H19D 108.5(19) . . ?
H19B B19 H19D 109.3(19) . . ?
H19C B19 H19D 109.4(19) . . ?
N22 Mg21 B26 99.1(3) . . ?
N22 Mg21 B25 114.9(3) . . ?
B26 Mg21 B25 111.2(3) . . ?
N22 Mg21 B24 101.1(3) . . ?
B26 Mg21 B24 121.6(3) . . ?
B25 Mg21 B24 108.5(3) . . ?
N22 Mg21 H24A 120.3(11) . . ?
B26 Mg21 H24A 97.6(10) . . ?
B25 Mg21 H24A 111.1(13) . . ?
B24 Mg21 H24A 27.0(9) . . ?
N22 Mg21 H24B 84.3(12) . . ?
B26 Mg21 H24B 145.5(11) . . ?
B25 Mg21 H24B 97.9(13) . . ?
B24 Mg21 H24B 26.5(9) . . ?
H24A Mg21 H24B 53.3(16) . . ?
N22 Mg21 H25A 135.4(12) . . ?
B26 Mg21 H25A 114.2(14) . . ?
B25 Mg21 H25A 26.2(9) . . ?
B24 Mg21 H25A 86.4(11) . . ?
H24A Mg21 H25A 85.0(16) . . ?
H24B Mg21 H25A 84.2(18) . . ?
N22 Mg21 H25B 93.3(11) . . ?
B26 Mg21 H25B 102.1(13) . . ?
B25 Mg21 H25B 26.4(9) . . ?
B24 Mg21 H25B 130.4(12) . . ?
H24A Mg21 H25B 137.5(16) . . ?
H24B Mg21 H25B 112.0(17) . . ?
H25A Mg21 H25B 52.6(17) . . ?
N22 Mg21 H26A 82.8(12) . . ?
B26 Mg21 H26A 30.2(9) . . ?
B25 Mg21 H26A 95.7(12) . . ?
B24 Mg21 H26A 150.6(10) . . ?
H24A Mg21 H26A 127.8(13) . . ?
H24B Mg21 H26A 164.2(18) . . ?
H25A Mg21 H26A 111.4(18) . . ?
H25B Mg21 H26A 77.8(16) . . ?
N22 Mg21 H26B 84.2(12) . . ?
B26 Mg21 H26B 30.4(9) . . ?
B25 Mg21 H26B 141.6(9) . . ?
B24 Mg21 H26B 99.2(11) . . ?
H24A Mg21 H26B 82.5(17) . . ?
H24B Mg21 H26B 117.8(15) . . ?
H25A Mg21 H26B 138.4(18) . . ?
H25B Mg21 H26B 129.5(16) . . ?
H26A Mg21 H26B 51.8(15) . . ?
N22 Mg21 H26C 129.9(9) . . ?
B26 Mg21 H26C 30.9(9) . . ?
B25 Mg21 H26C 92.1(12) . . ?
B24 Mg21 H26C 109.4(12) . . ?
H24A Mg21 H26C 82.4(15) . . ?
H24B Mg21 H26C 135.2(15) . . ?
H25A Mg21 H26C 86.2(17) . . ?
H25B Mg21 H26C 95.8(18) . . ?
H26A Mg21 H26C 51.7(15) . . ?
H26B Mg21 H26C 52.9(16) . . ?
C23 N22 Mg21 125.2(4) . . ?
C23 N22 H22A 106.0 . . ?
Mg21 N22 H22A 106.0 . . ?
C23 N22 H22B 106.0 . . ?
Mg21 N22 H22B 106.0 . . ?
H22A N22 H22B 106.3 . . ?
C23 C23 N22 110.8(7) 2_556 . ?
C23 C23 H23A 109.5 2_556 . ?
N22 C23 H23A 109.5 . . ?
C23 C23 H23B 109.5 2_556 . ?
N22 C23 H23B 109.5 . . ?
H23A C23 H23B 108.1 . . ?
Mg21 B24 H24A 58(2) . . ?
Mg21 B24 H24B 54(2) . . ?
H24A B24 H24B 110.4(19) . . ?
Mg21 B24 H24C 132(2) . . ?
H24A B24 H24C 108.4(19) . . ?
H24B B24 H24C 110.1(19) . . ?
Mg21 B24 H24D 118(2) . . ?
H24A B24 H24D 108.6(19) . . ?
H24B B24 H24D 109.5(19) . . ?
H24C B24 H24D 109.8(19) . . ?
Mg21 B25 H25A 55(3) . . ?
Mg21 B25 H25B 55(3) . . ?
H25A B25 H25B 109(2) . . ?
Mg21 B25 H25C 122(2) . . ?
H25A B25 H25C 110(2) . . ?
H25B B25 H25C 109(2) . . ?
Mg21 B25 H25D 129(3) . . ?
H25A B25 H25D 111(2) . . ?
H25B B25 H25D 109(2) . . ?
H25C B25 H25D 109(2) . . ?
Mg21 B26 H26A 72(2) . . ?
Mg21 B26 H26B 69(2) . . ?
H26A B26 H26B 109.2(18) . . ?
Mg21 B26 H26C 67(2) . . ?
H26A B26 H26C 107.2(18) . . ?
H26B B26 H26C 108.2(18) . . ?
Mg21 B26 H26D 176(2) . . ?
H26A B26 H26D 111.3(19) . . ?
H26B B26 H26D 111.4(19) . . ?
H26C B26 H26D 109.3(18) . . ?

loop_
_geom_bond_atom_site_label_1
_geom_bond_atom_site_label_2
_geom_bond_distance
_geom_bond_site_symmetry_2
_geom_bond_publ_flag
Mg1 N5 2.123(5) 2_665 ?
Mg1 N5 2.123(5) . ?
Mg1 N2 2.161(6) 2_665 ?
Mg1 N2 2.161(6) . ?
Mg1 B19 2.809(7) 2_665 ?
Mg1 B19 2.809(7) . ?
Mg1 H19C 2.27(5) . ?
N2 C3 1.478(8) . ?
N2 H2A 0.8900 . ?
N2 H2B 0.8900 . ?
C3 C4 1.502(9) . ?
C3 H3A 0.9700 . ?
C3 H3B 0.9700 . ?
C4 N5 1.455(9) . ?
C4 H4A 0.9700 . ?
C4 H4B 0.9700 . ?
N5 H5A 0.8900 . ?
N5 H5B 0.8900 . ?
Mg11 N15 2.139(6) . ?
Mg11 N12 2.156(6) . ?
Mg11 N16 2.162(6) . ?
Mg11 B19 2.488(8) . ?
Mg11 B18 2.497(8) . ?
Mg11 H18A 1.99(5) . ?
Mg11 H18B 2.11(5) . ?
Mg11 H19A 2.05(5) . ?
Mg11 H19B 2.07(5) . ?
N12 C13 1.480(8) . ?
N12 H12A 0.8900 . ?
N12 H12B 0.8900 . ?
C13 C14 1.509(9) . ?
C13 H13A 0.9700 . ?
C13 H13B 0.9700 . ?
C14 N15 1.476(9) . ?
C14 H14A 0.9700 . ?
C14 H14B 0.9700 . ?
N15 H15A 0.8900 . ?
N15 H15B 0.8900 . ?
N16 C17 1.478(7) . ?
N16 H16A 0.8900 . ?
N16 H16B 0.8900 . ?
C17 C17 1.518(13) 2_666 ?
C17 H17A 0.9700 . ?
C17 H17B 0.9700 . ?
B18 H18A 1.14(3) . ?
B18 H18B 1.14(3) . ?
B18 H18C 1.14(3) . ?
B18 H18D 1.13(3) . ?
B19 H19A 1.11(3) . ?
B19 H19B 1.11(3) . ?
B19 H19C 1.11(3) . ?
B19 H19D 1.11(3) . ?
Mg21 N22 2.100(6) . ?
Mg21 B26 2.276(9) . ?
Mg21 B25 2.435(8) . ?
Mg21 B24 2.437(8) . ?
Mg21 H24A 2.07(5) . ?
Mg21 H24B 1.99(5) . ?
Mg21 H25A 2.01(5) . ?
Mg21 H25B 2.01(5) . ?
Mg21 H26A 2.22(5) . ?
Mg21 H26B 2.15(5) . ?
Mg21 H26C 2.12(5) . ?
N22 C23 1.477(8) . ?
N22 H22A 0.8900 . ?
N22 H22B 0.8900 . ?
C23 C23 1.477(12) 2_556 ?
C23 H23A 0.9700 . ?
C23 H23B 0.9700 . ?
B24 H24A 1.11(3) . ?
B24 H24B 1.10(3) . ?
B24 H24C 1.11(3) . ?
B24 H24D 1.11(3) . ?
B25 H25A 1.09(3) . ?
B25 H25B 1.10(3) . ?
B25 H25C 1.09(3) . ?
B25 H25D 1.09(3) . ?
B26 H26A 1.17(3) . ?
B26 H26B 1.17(3) . ?
B26 H26C 1.18(3) . ?
B26 H26D 1.16(3) . ?

loop_
_geom_torsion_atom_site_label_1
_geom_torsion_atom_site_label_2
_geom_torsion_atom_site_label_3
_geom_torsion_atom_site_label_4
_geom_torsion
_geom_torsion_site_symmetry_1
_geom_torsion_site_symmetry_2
_geom_torsion_site_symmetry_3
_geom_torsion_site_symmetry_4
_geom_torsion_publ_flag
N5 Mg1 N2 C3 12.3(4) . . . . no
N5 Mg1 N2 C3 -167.7(4) 2_665 . . . no
N2 Mg1 N5 C4 17.6(4) . . . . no
N2 Mg1 N5 C4 -162.4(4) 2_665 . . . no
N15 Mg11 N12 C13 -17.7(4) . . . . no
N12 Mg11 N15 C14 -10.8(4) . . . . no
N16 Mg11 N15 C14 165.6(4) . . . . no
N15 Mg11 N16 C17 65.3(5) . . . . no
Mg1 N2 C3 C4 -39.6(6) . . . . no
Mg1 N5 C4 C3 -44.2(6) . . . . no
Mg11 N12 C13 C14 42.7(6) . . . . no
Mg11 N15 C14 C13 37.2(6) . . . . no
Mg11 N16 C17 C17 -179.1(4) . . . 2_666 no
N2 C3 C4 N5 56.4(7) . . . . no
N12 C13 C14 N15 -53.3(7) . . . . no
N16 C17 C17 N16 180.0(5) . . 2_666 2_666 no
Mg21 N22 C23 C23 60.9(7) . . . 2_556 no
N22 C23 C23 N22 180.0(5) . . 2_556 2_556 no
